data_7218119
loop_
_publ_author_name
'Ueji, Kan'
'Ichimura, Shuhei'
'Tamaki, Yoshinori'
'Miyamura, Kazuo'

_publ_section_title
;
 Effects of alkyl chain substitution on the crystal structure of
 benzothiazole-derived squarylium dyes
;
_journal_issue 43
_journal_name_full CrystEngComm
_journal_page_first 10139
_journal_paper_doi 10.1039/C4CE01571A
_journal_volume 16
_journal_year 2014
_chemical_formula_moiety 'C34 H40 N2 O2 S2'
_chemical_formula_sum 'C34 H40 N2 O2 S2'
_chemical_formula_weight 572.80
_chemical_name_systematic
;
?
;
_space_group_IT_number 14
_symmetry_cell_setting monoclinic
_symmetry_space_group_name_Hall '-P 2ybc'
_symmetry_space_group_name_H-M 'P 1 21/c 1'
_atom_sites_solution_hydrogens geom
_atom_sites_solution_primary direct
_atom_sites_solution_secondary difmap
_audit_creation_method SHELXL-97
_audit_update_record
;
2012-04-14 # Formatted by publCIF
;
_cell_angle_alpha 90.00
_cell_angle_beta 104.878(5)
_cell_angle_gamma 90.00
_cell_formula_units_Z 2
_cell_length_a 10.636(3)
_cell_length_b 9.486(3)
_cell_length_c 15.273(4)
_cell_measurement_reflns_used 482
_cell_measurement_temperature 173
_cell_measurement_theta_max 19.26
_cell_measurement_theta_min 2.76
_cell_volume 1489.3(7)
_computing_cell_refinement 'SMART (Bruker AXS, 2000)'
_computing_data_collection 'SMART (Bruker AXS, 2000)'
_computing_data_reduction 'SAINT (Bruker AXS, 2003)'
_computing_molecular_graphics 'XSHEL (Bruker AXS,2002)'
_computing_publication_material 'XCIF (Bruker AXS, 2001)'
_computing_structure_refinement 'SHELXL-97 (Sheldrick, 1997)'
_computing_structure_solution 'SHELXS-97 (Sheldrick, 1997)'
_diffrn_ambient_temperature 173
_diffrn_detector_area_resol_mean 8.366
_diffrn_measured_fraction_theta_full 1.000
_diffrn_measured_fraction_theta_max 0.913
_diffrn_measurement_device_type 'Bruker APEX CCD area detector'
_diffrn_measurement_method 'phi and omega scans'
_diffrn_radiation_monochromator graphite
_diffrn_radiation_source 'fine-focus sealed tube'
_diffrn_radiation_type MoK\a
_diffrn_radiation_wavelength 0.71073
_diffrn_reflns_av_R_equivalents 0.0967
_diffrn_reflns_av_sigmaI/netI 0.1899
_diffrn_reflns_limit_h_max 14
_diffrn_reflns_limit_h_min -13
_diffrn_reflns_limit_k_max 6
_diffrn_reflns_limit_k_min -12
_diffrn_reflns_limit_l_max 19
_diffrn_reflns_limit_l_min -19
_diffrn_reflns_number 8734
_diffrn_reflns_theta_full 25.00
_diffrn_reflns_theta_max 28.28
_diffrn_reflns_theta_min 1.98
_exptl_absorpt_coefficient_mu 0.213
_exptl_absorpt_correction_T_max 0.9915
_exptl_absorpt_correction_T_min 0.9409
_exptl_absorpt_correction_type analytical
_exptl_absorpt_process_details
;
XPREP; Bruker AXS 2000
;
_exptl_crystal_colour Red
_exptl_crystal_density_diffrn 1.277
_exptl_crystal_density_method 'not measured'
_exptl_crystal_description Plate
_exptl_crystal_F_000 612
_exptl_crystal_size_max 0.29
_exptl_crystal_size_mid 0.13
_exptl_crystal_size_min 0.04
_refine_diff_density_max 0.207
_refine_diff_density_min -0.242
_refine_diff_density_rms 0.048
_refine_ls_extinction_method none
_refine_ls_goodness_of_fit_ref 0.705
_refine_ls_hydrogen_treatment constr
_refine_ls_matrix_type full
_refine_ls_number_parameters 182
_refine_ls_number_reflns 3368
_refine_ls_number_restraints 0
_refine_ls_restrained_S_all 0.705
_refine_ls_R_factor_all 0.1477
_refine_ls_R_factor_gt 0.0510
_refine_ls_shift/su_max 0.000
_refine_ls_shift/su_mean 0.000
_refine_ls_structure_factor_coef Fsqd
_refine_ls_weighting_details 'calc w=1/[\s^2^(Fo^2^)+(0.0000P)^2^+0.0000P] where P=(Fo^2^+2Fc^2^)/3'
_refine_ls_weighting_scheme calc
_refine_ls_wR_factor_gt 0.0614
_refine_ls_wR_factor_ref 0.0805
_reflns_number_gt 1415
_reflns_number_total 3368
_reflns_threshold_expression >2sigma(I)
_cod_data_source_file c4ce01571a2.cif
_cod_data_source_block sq07
_cod_depositor_comments
;
The following automatic conversions were performed:

'_symmetry_cell_setting' value 'Monoclinic' changed to 'monoclinic'
according to
/usr/data/users/saulius/crontab/automatic-downloads/rss-feeds/RSC/lib/dictionaries/cif_core.dic
dictionary named 'cif_core.dic' version 2.4.2 from 2011-04-26.

Automatic conversion script
Id: cif_fix_values 2281 2013-09-26 08:29:07Z andrius 

 Adding full bibliography for 7218117--7218126.cif.
;
_cod_original_cell_volume 1489.2(7)
_cod_original_sg_symbol_H-M 'P2(1)/c '
_cod_database_code 7218119

loop_
_symmetry_equiv_pos_as_xyz
'x, y, z'
'-x, y+1/2, -z+1/2'
'-x, -y, -z'
'x, -y-1/2, z-1/2'

loop_
_atom_site_label
_atom_site_type_symbol
_atom_site_fract_x
_atom_site_fract_y
_atom_site_fract_z
_atom_site_U_iso_or_equiv
_atom_site_adp_type
_atom_site_occupancy
_atom_site_symmetry_multiplicity
_atom_site_calc_flag
_atom_site_refinement_flags
C1 C 0.8126(3) 0.8720(3) 0.23640(18) 0.0285(7) Uani 1 1 d .
C2 C 0.7635(3) 0.9307(3) 0.30404(19) 0.0368(8) Uani 1 1 d .
H2 H 0.7431 0.8732 0.3494 0.044 Uiso 1 1 calc R
C3 C 0.7452(3) 1.0752(3) 0.3035(2) 0.0398(9) Uani 1 1 d .
H3 H 0.7112 1.1175 0.3490 0.048 Uiso 1 1 calc R
C4 C 0.7759(3) 1.1596(3) 0.23729(19) 0.0402(9) Uani 1 1 d .
H4 H 0.7625 1.2586 0.2382 0.048 Uiso 1 1 calc R
C5 C 0.8251(3) 1.1020(3) 0.17094(19) 0.0347(8) Uani 1 1 d .
H5 H 0.8465 1.1598 0.1261 0.042 Uiso 1 1 calc R
C6 C 0.8429(3) 0.9578(3) 0.17067(18) 0.0304(8) Uani 1 1 d .
C7 C 0.8821(3) 0.6999(3) 0.15022(18) 0.0299(8) Uani 1 1 d .
C8 C 0.9022(3) 0.5662(3) 0.12102(17) 0.0327(8) Uani 1 1 d .
H8 H 0.8758 0.4895 0.1521 0.039 Uiso 1 1 calc R
C9 C 0.9576(3) 0.5329(3) 0.05021(17) 0.0303(8) Uani 1 1 d .
C10 C 0.9785(3) 0.3973(3) 0.01282(19) 0.0324(8) Uani 1 1 d .
C11 C 0.8307(3) 0.6232(3) 0.29380(17) 0.0310(8) Uani 1 1 d .
H11A H 0.8637 0.6655 0.3547 0.037 Uiso 1 1 calc R
H11B H 0.8891 0.5440 0.2889 0.037 Uiso 1 1 calc R
C12 C 0.6963(3) 0.5648(3) 0.28673(17) 0.0330(8) Uani 1 1 d .
H12A H 0.6693 0.5042 0.2323 0.040 Uiso 1 1 calc R
H12B H 0.6331 0.6432 0.2805 0.040 Uiso 1 1 calc R
C13 C 0.6970(3) 0.4796(3) 0.37060(17) 0.0345(8) Uani 1 1 d .
H13A H 0.7181 0.5437 0.4235 0.041 Uiso 1 1 calc R
H13B H 0.7677 0.4091 0.3794 0.041 Uiso 1 1 calc R
C14 C 0.5716(3) 0.4032(3) 0.36982(17) 0.0362(8) Uani 1 1 d .
H14A H 0.5521 0.3346 0.3193 0.043 Uiso 1 1 calc R
H14B H 0.4994 0.4723 0.3590 0.043 Uiso 1 1 calc R
C15 C 0.5789(3) 0.3258(3) 0.45855(18) 0.0378(8) Uani 1 1 d .
H15A H 0.6553 0.2622 0.4712 0.045 Uiso 1 1 calc R
H15B H 0.5932 0.3958 0.5082 0.045 Uiso 1 1 calc R
C16 C 0.4608(3) 0.2410(3) 0.4592(2) 0.0486(10) Uani 1 1 d .
H16A H 0.4476 0.1687 0.4109 0.058 Uiso 1 1 calc R
H16B H 0.3838 0.3037 0.4454 0.058 Uiso 1 1 calc R
C17 C 0.4707(3) 0.1683(3) 0.54982(19) 0.0631(11) Uani 1 1 d .
H17A H 0.5482 0.1082 0.5648 0.095 Uiso 1 1 calc R
H17B H 0.3931 0.1104 0.5456 0.095 Uiso 1 1 calc R
H17C H 0.4772 0.2396 0.5972 0.095 Uiso 1 1 calc R
N1 N 0.8388(2) 0.7297(3) 0.22559(15) 0.0290(6) Uani 1 1 d .
O1 O 0.9513(2) 0.2749(2) 0.02788(13) 0.0442(6) Uani 1 1 d .
S1 S 0.90328(8) 0.85675(9) 0.09461(5) 0.0337(2) Uani 1 1 d .

loop_
_atom_site_aniso_label
_atom_site_aniso_U_11
_atom_site_aniso_U_22
_atom_site_aniso_U_33
_atom_site_aniso_U_23
_atom_site_aniso_U_13
_atom_site_aniso_U_12
C1 0.0317(19) 0.0268(19) 0.0272(17) -0.0010(16) 0.0080(14) -0.0003(16)
C2 0.038(2) 0.040(2) 0.0330(19) 0.0006(17) 0.0110(16) -0.0011(18)
C3 0.048(2) 0.033(2) 0.040(2) -0.0074(18) 0.0150(17) 0.0034(19)
C4 0.046(2) 0.031(2) 0.045(2) 0.0000(18) 0.0129(18) 0.0055(18)
C5 0.038(2) 0.033(2) 0.0333(18) 0.0051(16) 0.0104(16) 0.0021(17)
C6 0.034(2) 0.031(2) 0.0286(17) 0.0000(16) 0.0123(15) 0.0005(17)
C7 0.0339(19) 0.033(2) 0.0233(17) 0.0012(15) 0.0085(15) -0.0002(16)
C8 0.044(2) 0.027(2) 0.0317(18) 0.0015(15) 0.0175(16) -0.0001(18)
C9 0.038(2) 0.0270(19) 0.0260(17) 0.0008(16) 0.0074(15) 0.0039(17)
C10 0.037(2) 0.034(2) 0.0255(18) 0.0030(16) 0.0061(15) -0.0006(18)
C11 0.041(2) 0.030(2) 0.0246(16) 0.0041(15) 0.0131(15) -0.0009(16)
C12 0.043(2) 0.031(2) 0.0266(17) -0.0006(15) 0.0118(15) -0.0007(17)
C13 0.042(2) 0.034(2) 0.0280(17) -0.0018(16) 0.0109(16) -0.0028(17)
C14 0.045(2) 0.033(2) 0.0314(18) 0.0000(16) 0.0118(16) -0.0023(18)
C15 0.043(2) 0.037(2) 0.0366(19) 0.0024(16) 0.0164(16) -0.0006(18)
C16 0.050(2) 0.048(2) 0.051(2) 0.0063(19) 0.0202(19) -0.004(2)
C17 0.089(3) 0.056(3) 0.058(2) 0.003(2) 0.044(2) -0.017(2)
N1 0.0381(16) 0.0271(16) 0.0253(14) 0.0004(13) 0.0148(12) 0.0015(13)
O1 0.0658(16) 0.0300(14) 0.0450(14) 0.0026(12) 0.0288(12) -0.0025(13)
S1 0.0426(5) 0.0317(5) 0.0305(4) 0.0024(4) 0.0159(4) -0.0002(5)

loop_
_atom_type_symbol
_atom_type_description
_atom_type_scat_dispersion_real
_atom_type_scat_dispersion_imag
_atom_type_scat_source
C C 0.0033 0.0016 'International Tables Vol C Tables 4.2.6.8 and 6.1.1.4'
H H 0.0000 0.0000 'International Tables Vol C Tables 4.2.6.8 and 6.1.1.4'
N N 0.0061 0.0033 'International Tables Vol C Tables 4.2.6.8 and 6.1.1.4'
O O 0.0106 0.0060 'International Tables Vol C Tables 4.2.6.8 and 6.1.1.4'
S S 0.1246 0.1234 'International Tables Vol C Tables 4.2.6.8 and 6.1.1.4'

loop_
_geom_angle_atom_site_label_1
_geom_angle_atom_site_label_2
_geom_angle_atom_site_label_3
_geom_angle
_geom_angle_site_symmetry_3
C2 C1 C6 120.2(3) .
C2 C1 N1 126.9(3) .
C6 C1 N1 112.9(3) .
C3 C2 C1 118.2(3) .
C3 C2 H2 120.9 .
C1 C2 H2 120.9 .
C2 C3 C4 120.9(3) .
C2 C3 H3 119.5 .
C4 C3 H3 119.5 .
C5 C4 C3 120.9(3) .
C5 C4 H4 119.5 .
C3 C4 H4 119.5 .
C4 C5 C6 118.5(3) .
C4 C5 H5 120.8 .
C6 C5 H5 120.8 .
C5 C6 C1 121.3(3) .
C5 C6 S1 128.2(2) .
C1 C6 S1 110.5(2) .
N1 C7 C8 124.9(3) .
N1 C7 S1 110.1(2) .
C8 C7 S1 125.0(2) .
C7 C8 C9 126.2(3) .
C7 C8 H8 116.9 .
C9 C8 H8 116.9 .
C8 C9 C10 130.2(3) .
C8 C9 C10 139.9(3) 3_765
C10 C9 C10 89.9(3) 3_765
O1 C10 C9 134.2(3) .
O1 C10 C9 135.7(3) 3_765
C9 C10 C9 90.1(3) 3_765
N1 C11 C12 115.4(2) .
N1 C11 H11A 108.4 .
C12 C11 H11A 108.4 .
N1 C11 H11B 108.4 .
C12 C11 H11B 108.4 .
H11A C11 H11B 107.5 .
C11 C12 C13 109.7(2) .
C11 C12 H12A 109.7 .
C13 C12 H12A 109.7 .
C11 C12 H12B 109.7 .
C13 C12 H12B 109.7 .
H12A C12 H12B 108.2 .
C12 C13 C14 115.8(2) .
C12 C13 H13A 108.3 .
C14 C13 H13A 108.3 .
C12 C13 H13B 108.3 .
C14 C13 H13B 108.3 .
H13A C13 H13B 107.4 .
C13 C14 C15 112.3(2) .
C13 C14 H14A 109.2 .
C15 C14 H14A 109.2 .
C13 C14 H14B 109.2 .
C15 C14 H14B 109.2 .
H14A C14 H14B 107.9 .
C16 C15 C14 114.4(2) .
C16 C15 H15A 108.7 .
C14 C15 H15A 108.7 .
C16 C15 H15B 108.7 .
C14 C15 H15B 108.7 .
H15A C15 H15B 107.6 .
C15 C16 C17 112.8(3) .
C15 C16 H16A 109.0 .
C17 C16 H16A 109.0 .
C15 C16 H16B 109.0 .
C17 C16 H16B 109.0 .
H16A C16 H16B 107.8 .
C16 C17 H17A 109.5 .
C16 C17 H17B 109.5 .
H17A C17 H17B 109.5 .
C16 C17 H17C 109.5 .
H17A C17 H17C 109.5 .
H17B C17 H17C 109.5 .
C7 N1 C1 114.7(2) .
C7 N1 C11 123.1(2) .
C1 N1 C11 122.0(2) .
C6 S1 C7 91.64(14) .

loop_
_geom_bond_atom_site_label_1
_geom_bond_atom_site_label_2
_geom_bond_distance
_geom_bond_site_symmetry_2
C1 C2 1.388(3) .
C1 C6 1.393(3) .
C1 N1 1.397(3) .
C2 C3 1.385(4) .
C2 H2 0.9500 .
C3 C4 1.393(4) .
C3 H3 0.9500 .
C4 C5 1.368(4) .
C4 H4 0.9500 .
C5 C6 1.381(4) .
C5 H5 0.9500 .
C6 S1 1.751(3) .
C7 N1 1.374(3) .
C7 C8 1.379(4) .
C7 S1 1.756(3) .
C8 C9 1.394(3) .
C8 H8 0.9500 .
C9 C10 1.447(4) .
C9 C10 1.471(3) 3_765
C10 O1 1.233(3) .
C10 C9 1.471(3) 3_765
C11 N1 1.469(3) .
C11 C12 1.511(3) .
C11 H11A 0.9900 .
C11 H11B 0.9900 .
C12 C13 1.513(3) .
C12 H12A 0.9900 .
C12 H12B 0.9900 .
C13 C14 1.516(3) .
C13 H13A 0.9900 .
C13 H13B 0.9900 .
C14 C15 1.526(3) .
C14 H14A 0.9900 .
C14 H14B 0.9900 .
C15 C16 1.494(3) .
C15 H15A 0.9900 .
C15 H15B 0.9900 .
C16 C17 1.525(4) .
C16 H16A 0.9900 .
C16 H16B 0.9900 .
C17 H17A 0.9800 .
C17 H17B 0.9800 .
C17 H17C 0.9800 .

loop_
_geom_torsion_atom_site_label_1
_geom_torsion_atom_site_label_2
_geom_torsion_atom_site_label_3
_geom_torsion_atom_site_label_4
_geom_torsion
_geom_torsion_site_symmetry_1
_geom_torsion_site_symmetry_4
C6 C1 C2 C3 0.4(4) . .
N1 C1 C2 C3 179.4(3) . .
C1 C2 C3 C4 -0.4(5) . .
C2 C3 C4 C5 0.0(5) . .
C3 C4 C5 C6 0.4(4) . .
C4 C5 C6 C1 -0.4(5) . .
C4 C5 C6 S1 179.9(2) . .
C2 C1 C6 C5 0.0(4) . .
N1 C1 C6 C5 -179.2(3) . .
C2 C1 C6 S1 179.7(2) . .
N1 C1 C6 S1 0.6(3) . .
N1 C7 C8 C9 -173.5(3) . .
S1 C7 C8 C9 8.6(5) . .
C7 C8 C9 C10 -177.6(3) . .
C7 C8 C9 C10 6.1(6) . 3_765
C8 C9 C10 O1 3.3(6) . .
C10 C9 C10 O1 -179.1(5) 3_765 .
C8 C9 C10 C9 -177.6(4) . 3_765
C10 C9 C10 C9 0.0 3_765 3_765
N1 C11 C12 C13 -168.9(2) . .
C11 C12 C13 C14 -174.8(3) . .
C12 C13 C14 C15 -177.3(2) . .
C13 C14 C15 C16 -176.2(3) . .
C14 C15 C16 C17 -178.6(3) . .
C8 C7 N1 C1 -173.5(3) . .
S1 C7 N1 C1 4.7(3) . .
C8 C7 N1 C11 11.3(4) . .
S1 C7 N1 C11 -170.49(19) . .
C2 C1 N1 C7 177.4(3) . .
C6 C1 N1 C7 -3.5(4) . .
C2 C1 N1 C11 -7.3(4) . .
C6 C1 N1 C11 171.8(2) . .
C12 C11 N1 C7 -101.1(3) . .
C12 C11 N1 C1 84.1(3) . .
C5 C6 S1 C7 -178.6(3) . .
C1 C6 S1 C7 1.7(2) . .
N1 C7 S1 C6 -3.6(2) . .
C8 C7 S1 C6 174.6(3) . .
